data_7122448
loop_
_publ_author_name
'Bayne, J. M.'
'Fasano, V.'
'Szkop, K. M.'
'Ingleson, M. J.'
'Stephan, D. W.'

_publ_section_title
;
 Phosphorous(v) Lewis acids: water/base tolerant
 P<sub>3</sub>-trimethylated trications.
;
_journal_issue 88
_journal_name_full 'Chemical communications (Cambridge, England)'
_journal_page_first 12467
_journal_page_last 12470
_journal_paper_doi 10.1039/c8cc06564k
_journal_volume 54
_journal_year 2018
_chemical_formula_sum 'C40 H43 F9 O10 P3 S3'
_chemical_formula_weight 1043.83
_space_group_crystal_system triclinic
_space_group_IT_number 2
_space_group_name_Hall '-P 1'
_space_group_name_H-M_alt 'P -1'
_symmetry_space_group_name_Hall '-P 1'
_symmetry_space_group_name_H-M 'P -1'
_atom_sites_solution_hydrogens mixed
_audit_creation_method SHELXL-2014/7
_audit_update_record
;
2018-08-11 deposited with the CCDC.
2018-10-12 downloaded from the CCDC.
;
_cell_angle_alpha 87.306(6)
_cell_angle_beta 60.676(6)
_cell_angle_gamma 88.417(6)
_cell_formula_units_Z 2
_cell_length_a 13.7550(19)
_cell_length_b 13.9164(17)
_cell_length_c 13.9779(19)
_cell_measurement_reflns_used 6905
_cell_measurement_temperature 150(2)
_cell_measurement_theta_max 25.70
_cell_measurement_theta_min 2.25
_cell_volume 2330.2(6)
_computing_cell_refinement 'Bruker SAINT'
_computing_data_collection 'Bruker APEX2'
_computing_data_reduction 'Bruker SAINT'
_computing_molecular_graphics 'Bruker SHELXTL'
_computing_publication_material 'Bruker SHELXTL'
_computing_structure_refinement 'SHELXL-2014 (Sheldrick 2014)'
_computing_structure_solution 'SHELXS-97 (Sheldrick 2008)'
_diffrn_ambient_temperature 150(2)
_diffrn_measured_fraction_theta_full 0.996
_diffrn_measured_fraction_theta_max 0.995
_diffrn_measurement_device_type 'Bruker APEX-II CCD'
_diffrn_radiation_type MoK\a
_diffrn_radiation_wavelength 0.71073
_diffrn_reflns_av_R_equivalents 0.0499
_diffrn_reflns_av_unetI/netI 0.0569
_diffrn_reflns_Laue_measured_fraction_full 0.996
_diffrn_reflns_Laue_measured_fraction_max 0.995
_diffrn_reflns_limit_h_max 17
_diffrn_reflns_limit_h_min -17
_diffrn_reflns_limit_k_max 17
_diffrn_reflns_limit_k_min -17
_diffrn_reflns_limit_l_max 17
_diffrn_reflns_limit_l_min -17
_diffrn_reflns_number 37786
_diffrn_reflns_point_group_measured_fraction_full 0.996
_diffrn_reflns_point_group_measured_fraction_max 0.995
_diffrn_reflns_theta_full 25.242
_diffrn_reflns_theta_max 26.372
_diffrn_reflns_theta_min 2.181
_exptl_absorpt_coefficient_mu 0.352
_exptl_absorpt_correction_type none
_exptl_crystal_colour colourless
_exptl_crystal_density_diffrn 1.488
_exptl_crystal_description shard
_exptl_crystal_F_000 1074
_exptl_crystal_size_max 0.140
_exptl_crystal_size_mid 0.070
_exptl_crystal_size_min 0.070
_refine_diff_density_max 0.624
_refine_diff_density_min -0.796
_refine_diff_density_rms 0.074
_refine_ls_extinction_method none
_refine_ls_goodness_of_fit_ref 1.040
_refine_ls_hydrogen_treatment mixed
_refine_ls_matrix_type full
_refine_ls_number_parameters 595
_refine_ls_number_reflns 9496
_refine_ls_number_restraints 5
_refine_ls_restrained_S_all 1.042
_refine_ls_R_factor_all 0.0889
_refine_ls_R_factor_gt 0.0543
_refine_ls_shift/su_max 0.001
_refine_ls_shift/su_mean 0.000
_refine_ls_structure_factor_coef Fsqd
_refine_ls_weighting_details 'w=1/[\s^2^(Fo^2^)+(0.0738P)^2^+1.9962P] where P=(Fo^2^+2Fc^2^)/3'
_refine_ls_weighting_scheme calc
_refine_ls_wR_factor_gt 0.1368
_refine_ls_wR_factor_ref 0.1534
_reflns_Friedel_coverage 0.000
_reflns_number_gt 6645
_reflns_number_total 9496
_reflns_threshold_expression 'I > 2\s(I)'
_cod_data_source_file c8cc06564k2.cif
_cod_data_source_block jb013_0m
_cod_depositor_comments 'Adding full bibliography for 7122448--7122449.cif.'
_cod_original_cell_volume 2330.2(5)
_cod_database_code 7122448
_shelx_shelxl_version_number 2014/7
_shelx_space_group_comment
;
The symmetry employed for this shelxl refinement is uniquely defined
by the following loop, which should always be used as a source of
symmetry information in preference to the above space-group names.
They are only intended as comments.
;
_shelx_estimated_absorpt_t_min 0.952
_shelx_estimated_absorpt_t_max 0.976

loop_
_space_group_symop_operation_xyz
'x, y, z'
'-x, -y, -z'

loop_
_atom_site_label
_atom_site_type_symbol
_atom_site_fract_x
_atom_site_fract_y
_atom_site_fract_z
_atom_site_U_iso_or_equiv
_atom_site_adp_type
_atom_site_occupancy
_atom_site_site_symmetry_order
_atom_site_calc_flag
_atom_site_refinement_flags_posn
_atom_site_refinement_flags_adp
S1 S 1.18505(7) 1.02275(6) 0.12215(7) 0.0279(2) Uani 1 1 d . .
P1 P 0.83780(7) 0.59317(6) -0.17199(7) 0.02234(19) Uani 1 1 d . .
P2 P 0.85091(7) 0.71470(5) 0.10221(6) 0.01973(18) Uani 1 1 d . .
P3 P 0.82604(6) 0.96629(5) 0.27013(6) 0.01873(18) Uani 1 1 d . .
F1 F 1.3593(2) 0.91265(19) 0.0239(3) 0.0851(10) Uani 1 1 d . .
F2 F 1.39812(18) 1.05950(19) 0.0122(2) 0.0646(7) Uani 1 1 d . .
F3 F 1.3483(2) 0.9803(3) 0.1618(2) 0.0847(10) Uani 1 1 d . .
O1 O 1.1236(2) 0.94227(17) 0.1904(2) 0.0377(6) Uani 1 1 d . .
O2 O 1.1843(2) 1.0355(3) 0.0205(2) 0.0649(9) Uani 1 1 d . .
O3 O 1.1677(2) 1.11051(19) 0.1792(3) 0.0605(9) Uani 1 1 d . .
C1 C 0.4828(4) 0.7047(3) -0.0381(5) 0.0673(15) Uani 1 1 d . .
H1 H 0.4084 0.7274 -0.0103 0.081 Uiso 1 1 calc R U
C2 C 0.5653(4) 0.7452(3) -0.1312(5) 0.0738(16) Uani 1 1 d . .
H10 H 0.5483 0.7965 -0.1679 0.089 Uiso 1 1 calc R U
C3 C 0.6745(4) 0.7132(3) -0.1741(4) 0.0497(11) Uani 1 1 d . .
H11 H 0.7318 0.7421 -0.2399 0.060 Uiso 1 1 calc R U
C4 C 0.6993(3) 0.6391(2) -0.1205(3) 0.0284(7) Uani 1 1 d . .
C5 C 0.8709(3) 0.5980(2) -0.0625(3) 0.0257(7) Uani 1 1 d . .
H38 H 0.8115 0.5656 0.0046 0.031 Uiso 1 1 calc R U
H39 H 0.9417 0.5630 -0.0833 0.031 Uiso 1 1 calc R U
C6 C 0.8823(3) 0.7025(2) -0.0379(2) 0.0221(7) Uani 1 1 d . .
H37 H 0.8311 0.7442 -0.0524 0.026 Uiso 1 1 calc R U
H36 H 0.9594 0.7247 -0.0880 0.026 Uiso 1 1 calc R U
C7 C 0.9012(3) 0.8309(2) 0.1080(2) 0.0213(6) Uani 1 1 d . .
H26 H 0.9808 0.8360 0.0513 0.026 Uiso 1 1 calc R U
H27 H 0.8596 0.8810 0.0901 0.026 Uiso 1 1 calc R U
C8 C 0.8898(3) 0.8510(2) 0.2213(2) 0.0206(6) Uani 1 1 d . .
H25 H 0.9646 0.8490 0.2152 0.025 Uiso 1 1 calc R U
H24 H 0.8441 0.7999 0.2753 0.025 Uiso 1 1 calc R U
C9 C 0.6811(3) 0.9610(2) 0.3105(2) 0.0231(7) Uani 1 1 d . .
C10 C 0.6351(3) 1.0212(3) 0.2602(3) 0.0341(8) Uani 1 1 d . .
H12 H 0.6809 1.0649 0.2018 0.041 Uiso 1 1 calc R U
C11 C 0.5213(3) 1.0165(3) 0.2966(4) 0.0454(10) Uani 1 1 d . .
H13 H 0.4892 1.0571 0.2627 0.055 Uiso 1 1 calc R U
C12 C 0.4550(3) 0.9537(3) 0.3810(3) 0.0461(10) Uani 1 1 d . .
H2 H 0.3773 0.9518 0.4057 0.055 Uiso 1 1 calc R U
C13 C 0.8493(4) 0.2822(3) -0.2665(3) 0.0437(10) Uani 1 1 d . .
H3 H 0.8518 0.2177 -0.2869 0.052 Uiso 1 1 calc R U
C14 C 0.8689(4) 0.3568(3) -0.3425(3) 0.0534(12) Uani 1 1 d . .
H42 H 0.8836 0.3432 -0.4143 0.064 Uiso 1 1 calc R U
C15 C 0.8672(4) 0.4514(3) -0.3145(3) 0.0415(10) Uani 1 1 d . .
H4 H 0.8820 0.5027 -0.3671 0.050 Uiso 1 1 calc R U
C16 C 0.8436(3) 0.4702(2) -0.2086(3) 0.0252(7) Uani 1 1 d . .
C17 C 0.9352(3) 0.6646(3) -0.2850(3) 0.0337(8) Uani 1 1 d . .
H6 H 0.9198 0.6613 -0.3461 0.051 Uiso 1 1 calc R U
H5 H 1.0108 0.6406 -0.3078 0.051 Uiso 1 1 calc R U
H7 H 0.9290 0.7315 -0.2636 0.051 Uiso 1 1 calc R U
C18 C 0.5051(3) 0.6317(3) 0.0163(4) 0.0591(13) Uani 1 1 d . .
H9 H 0.4465 0.6038 0.0820 0.071 Uiso 1 1 calc R U
C19 C 0.6133(3) 0.5980(3) -0.0240(3) 0.0453(10) Uani 1 1 d . .
H8 H 0.6289 0.5469 0.0140 0.054 Uiso 1 1 calc R U
C20 C 0.6127(3) 0.8966(2) 0.3958(3) 0.0305(8) Uani 1 1 d . .
H15 H 0.6439 0.8553 0.4299 0.037 Uiso 1 1 calc R U
C21 C 0.5000(3) 0.8931(3) 0.4306(3) 0.0404(9) Uani 1 1 d . .
H14 H 0.4535 0.8493 0.4884 0.048 Uiso 1 1 calc R U
C22 C 0.8419(3) 0.9928(2) 0.3858(2) 0.0225(7) Uani 1 1 d . .
C23 C 0.8419(3) 0.9188(2) 0.4567(3) 0.0280(7) Uani 1 1 d . .
H16 H 0.8367 0.8537 0.4420 0.034 Uiso 1 1 calc R U
C24 C 0.8495(3) 0.9403(3) 0.5483(3) 0.0345(8) Uani 1 1 d . .
H20 H 0.8488 0.8901 0.5970 0.041 Uiso 1 1 calc R U
C25 C 0.8582(3) 1.0353(3) 0.5693(3) 0.0381(9) Uani 1 1 d . .
H19 H 0.8636 1.0499 0.6322 0.046 Uiso 1 1 calc R U
C26 C 0.8590(3) 1.1087(3) 0.4988(3) 0.0392(9) Uani 1 1 d . .
H17 H 0.8657 1.1735 0.5130 0.047 Uiso 1 1 calc R U
C27 C 0.8500(3) 1.0880(2) 0.4075(3) 0.0295(7) Uani 1 1 d . .
H18 H 0.8494 1.1386 0.3597 0.035 Uiso 1 1 calc R U
C28 C 0.8921(3) 1.0551(2) 0.1623(3) 0.0244(7) Uani 1 1 d . .
H22 H 0.8797 1.0405 0.1012 0.037 Uiso 1 1 calc R U
H21 H 0.9723 1.0552 0.1370 0.037 Uiso 1 1 calc R U
H23 H 0.8605 1.1186 0.1894 0.037 Uiso 1 1 calc R U
C29 C 0.9206(3) 0.6237(2) 0.1394(3) 0.0287(7) Uani 1 1 d . .
H29 H 0.9088 0.6347 0.2130 0.043 Uiso 1 1 calc R U
H28 H 1.0006 0.6254 0.0866 0.043 Uiso 1 1 calc R U
H30 H 0.8908 0.5606 0.1390 0.043 Uiso 1 1 calc R U
C30 C 0.7027(3) 0.7075(2) 0.1862(2) 0.0230(7) Uani 1 1 d . .
C31 C 0.6369(3) 0.7691(2) 0.1593(3) 0.0310(8) Uani 1 1 d . .
H35 H 0.6707 0.8160 0.1009 0.037 Uiso 1 1 calc R U
C32 C 0.5223(3) 0.7609(3) 0.2183(3) 0.0410(9) Uani 1 1 d . .
H34 H 0.4769 0.8017 0.1998 0.049 Uiso 1 1 calc R U
C33 C 0.4734(3) 0.6937(3) 0.3044(4) 0.0480(10) Uani 1 1 d . .
H33 H 0.3945 0.6884 0.3449 0.058 Uiso 1 1 calc R U
C34 C 0.5388(3) 0.6342(3) 0.3316(3) 0.0484(10) Uani 1 1 d . .
H32 H 0.5046 0.5886 0.3912 0.058 Uiso 1 1 calc R U
C35 C 0.6538(3) 0.6404(2) 0.2728(3) 0.0347(8) Uani 1 1 d . .
H31 H 0.6987 0.5993 0.2915 0.042 Uiso 1 1 calc R U
C36 C 0.8227(3) 0.3948(2) -0.1319(3) 0.0291(7) Uani 1 1 d . .
H41 H 0.8059 0.4078 -0.0593 0.035 Uiso 1 1 calc R U
C37 C 0.8264(3) 0.3005(2) -0.1621(3) 0.0333(8) Uani 1 1 d . .
H40 H 0.8130 0.2488 -0.1104 0.040 Uiso 1 1 calc R U
C38 C 1.3299(3) 0.9916(3) 0.0778(3) 0.0393(9) Uani 1 1 d . .
O1H O 0.7816(5) 0.3358(4) 0.4619(4) 0.1289(18) Uani 1 1 d D .
H1H H 0.780(4) 0.4097(15) 0.463(6) 0.193 Uiso 1 1 d D U
H2H H 0.776(4) 0.328(5) 0.392(3) 0.193 Uiso 1 1 d D U
S3 S 0.80780(8) 0.32432(6) 0.15876(7) 0.0333(2) Uani 1 1 d . .
F7 F 0.6150(3) 0.3803(3) 0.1898(4) 0.1174(14) Uani 1 1 d . .
F8 F 0.6374(2) 0.3956(2) 0.3275(2) 0.0808(9) Uani 1 1 d . .
O7 O 0.8463(3) 0.41784(19) 0.1116(2) 0.0573(8) Uani 1 1 d . .
O8 O 0.8198(3) 0.25571(19) 0.0814(2) 0.0596(9) Uani 1 1 d . .
O9 O 0.8453(2) 0.2877(2) 0.2335(2) 0.0517(7) Uani 1 1 d D .
F9 F 0.6123(3) 0.2568(2) 0.2882(4) 0.1313(17) Uani 1 1 d . .
C40 C 0.6611(4) 0.3388(3) 0.2470(5) 0.0660(14) Uani 1 1 d . .
S2 S 0.81216(9) 0.62176(7) 0.47826(8) 0.0408(2) Uani 1 1 d . .
F4 F 0.6432(3) 0.5526(3) 0.6585(2) 0.1003(12) Uani 1 1 d . .
F5 F 0.6173(3) 0.5606(3) 0.5199(3) 0.0956(11) Uani 1 1 d . .
F6 F 0.6139(3) 0.6901(3) 0.6019(3) 0.1122(13) Uani 1 1 d . .
O4 O 0.8471(3) 0.6691(2) 0.5446(2) 0.0554(8) Uani 1 1 d . .
O5 O 0.8135(3) 0.6802(2) 0.3915(2) 0.0532(8) Uani 1 1 d . .
O6 O 0.8537(3) 0.5262(2) 0.4519(3) 0.0785(11) Uani 1 1 d D .
C39 C 0.6636(5) 0.6048(4) 0.5703(4) 0.0690(14) Uani 1 1 d . .

loop_
_atom_site_aniso_label
_atom_site_aniso_U_11
_atom_site_aniso_U_22
_atom_site_aniso_U_33
_atom_site_aniso_U_23
_atom_site_aniso_U_13
_atom_site_aniso_U_12
S1 0.0247(4) 0.0285(4) 0.0324(5) 0.0069(3) -0.0162(4) 0.0016(3)
P1 0.0289(4) 0.0192(4) 0.0238(4) -0.0029(3) -0.0165(4) 0.0013(3)
P2 0.0268(4) 0.0156(4) 0.0187(4) -0.0012(3) -0.0125(3) 0.0005(3)
P3 0.0226(4) 0.0165(4) 0.0173(4) 0.0005(3) -0.0100(3) -0.0020(3)
F1 0.0528(17) 0.0552(17) 0.120(3) -0.0308(17) -0.0202(17) 0.0243(13)
F2 0.0289(12) 0.0683(17) 0.0785(19) 0.0232(14) -0.0142(12) -0.0060(11)
F3 0.0449(15) 0.151(3) 0.0703(19) 0.0309(19) -0.0409(15) -0.0007(17)
O1 0.0355(14) 0.0322(13) 0.0462(15) 0.0114(11) -0.0212(12) -0.0100(11)
O2 0.0478(18) 0.111(3) 0.0434(17) 0.0239(17) -0.0307(15) 0.0013(17)
O3 0.0461(17) 0.0311(15) 0.086(2) -0.0136(15) -0.0178(16) 0.0038(12)
C1 0.042(3) 0.038(2) 0.124(5) -0.027(3) -0.040(3) 0.010(2)
C2 0.065(3) 0.040(3) 0.133(5) 0.001(3) -0.062(4) 0.015(2)
C3 0.047(2) 0.035(2) 0.073(3) 0.007(2) -0.035(2) 0.0033(18)
C4 0.0314(18) 0.0207(16) 0.0372(19) -0.0075(14) -0.0195(16) 0.0018(14)
C5 0.0388(19) 0.0207(16) 0.0241(17) -0.0042(13) -0.0203(15) 0.0044(14)
C6 0.0308(17) 0.0189(15) 0.0210(16) -0.0023(12) -0.0161(14) 0.0031(13)
C7 0.0278(17) 0.0176(15) 0.0191(15) 0.0014(12) -0.0120(13) -0.0039(12)
C8 0.0268(16) 0.0186(15) 0.0194(15) 0.0000(12) -0.0137(13) -0.0002(12)
C9 0.0246(16) 0.0243(16) 0.0214(16) -0.0063(13) -0.0116(14) -0.0001(13)
C10 0.0298(19) 0.0346(19) 0.040(2) -0.0009(16) -0.0194(17) 0.0026(15)
C11 0.040(2) 0.046(2) 0.059(3) -0.007(2) -0.030(2) 0.0119(18)
C12 0.0232(19) 0.062(3) 0.050(3) -0.024(2) -0.0146(19) 0.0052(18)
C13 0.072(3) 0.0237(18) 0.050(2) -0.0136(17) -0.040(2) 0.0103(18)
C14 0.103(4) 0.033(2) 0.038(2) -0.0121(18) -0.045(3) 0.008(2)
C15 0.073(3) 0.0278(19) 0.034(2) -0.0071(15) -0.034(2) 0.0065(18)
C16 0.0304(18) 0.0235(16) 0.0280(17) -0.0063(13) -0.0188(15) 0.0042(13)
C17 0.042(2) 0.038(2) 0.0244(18) 0.0000(15) -0.0187(16) -0.0080(16)
C18 0.034(2) 0.058(3) 0.070(3) -0.022(2) -0.012(2) -0.009(2)
C19 0.036(2) 0.043(2) 0.050(2) -0.0053(19) -0.015(2) -0.0026(18)
C20 0.0300(18) 0.0329(18) 0.0263(18) -0.0012(14) -0.0117(15) -0.0066(14)
C21 0.031(2) 0.050(2) 0.030(2) -0.0097(17) -0.0064(17) -0.0118(17)
C22 0.0223(16) 0.0259(16) 0.0198(15) -0.0029(13) -0.0103(13) -0.0034(13)
C23 0.0348(19) 0.0266(17) 0.0250(17) 0.0008(14) -0.0164(15) -0.0029(14)
C24 0.042(2) 0.042(2) 0.0259(18) 0.0037(15) -0.0224(17) -0.0030(17)
C25 0.040(2) 0.052(2) 0.0267(19) -0.0085(17) -0.0184(17) -0.0050(17)
C26 0.050(2) 0.036(2) 0.038(2) -0.0127(17) -0.0250(19) -0.0050(17)
C27 0.039(2) 0.0250(17) 0.0292(18) -0.0030(14) -0.0199(16) -0.0036(14)
C28 0.0299(18) 0.0179(15) 0.0247(17) 0.0042(12) -0.0132(14) -0.0023(13)
C29 0.039(2) 0.0231(16) 0.0285(18) 0.0014(14) -0.0207(16) 0.0030(14)
C30 0.0271(17) 0.0210(15) 0.0209(16) -0.0036(12) -0.0115(14) -0.0020(13)
C31 0.0324(19) 0.0296(18) 0.0292(18) -0.0054(14) -0.0136(16) 0.0036(14)
C32 0.035(2) 0.046(2) 0.044(2) -0.0139(19) -0.0211(19) 0.0089(17)
C33 0.027(2) 0.058(3) 0.051(3) -0.011(2) -0.0118(19) -0.0063(19)
C34 0.043(2) 0.044(2) 0.045(2) 0.0112(19) -0.011(2) -0.0206(19)
C35 0.039(2) 0.0316(19) 0.035(2) 0.0080(15) -0.0197(17) -0.0109(16)
C36 0.0338(19) 0.0284(17) 0.0287(18) -0.0043(14) -0.0179(16) 0.0012(14)
C37 0.044(2) 0.0242(17) 0.037(2) -0.0028(15) -0.0247(18) 0.0003(15)
C38 0.030(2) 0.040(2) 0.047(2) 0.0099(18) -0.0192(18) 0.0023(16)
O1H 0.161(5) 0.121(4) 0.103(4) -0.009(3) -0.063(4) 0.003(4)
S3 0.0423(5) 0.0296(5) 0.0286(5) -0.0008(4) -0.0176(4) -0.0019(4)
F7 0.086(3) 0.123(3) 0.181(4) -0.004(3) -0.096(3) 0.021(2)
F8 0.0673(19) 0.0640(18) 0.0723(19) -0.0163(15) -0.0040(15) 0.0243(14)
O7 0.076(2) 0.0343(15) 0.0476(17) 0.0048(13) -0.0190(16) -0.0115(14)
O8 0.113(3) 0.0305(14) 0.0479(17) -0.0094(13) -0.0498(19) 0.0152(15)
O9 0.0629(19) 0.0590(18) 0.0446(16) -0.0074(14) -0.0355(15) 0.0136(14)
F9 0.063(2) 0.063(2) 0.193(4) 0.008(2) -0.004(2) -0.0306(17)
C40 0.042(3) 0.051(3) 0.098(4) -0.004(3) -0.028(3) -0.002(2)
S2 0.0573(6) 0.0375(5) 0.0329(5) 0.0140(4) -0.0268(5) -0.0164(4)
F4 0.100(2) 0.142(3) 0.0506(18) 0.0482(19) -0.0313(17) -0.064(2)
F5 0.090(2) 0.125(3) 0.093(2) 0.047(2) -0.062(2) -0.067(2)
F6 0.065(2) 0.119(3) 0.124(3) -0.011(3) -0.025(2) 0.015(2)
O4 0.065(2) 0.074(2) 0.0404(16) 0.0095(14) -0.0361(15) -0.0221(16)
O5 0.085(2) 0.0477(16) 0.0402(16) 0.0239(13) -0.0415(16) -0.0298(15)
O6 0.099(3) 0.0437(18) 0.093(3) -0.0030(18) -0.047(2) 0.0005(18)
C39 0.071(3) 0.085(4) 0.058(3) 0.024(3) -0.037(3) -0.034(3)

loop_
_atom_type_symbol
_atom_type_description
_atom_type_scat_dispersion_real
_atom_type_scat_dispersion_imag
_atom_type_scat_source
C C 0.0033 0.0016 'International Tables Vol C Tables 4.2.6.8 and 6.1.1.4'
H H 0.0000 0.0000 'International Tables Vol C Tables 4.2.6.8 and 6.1.1.4'
O O 0.0106 0.0060 'International Tables Vol C Tables 4.2.6.8 and 6.1.1.4'
F F 0.0171 0.0103 'International Tables Vol C Tables 4.2.6.8 and 6.1.1.4'
P P 0.1023 0.0942 'International Tables Vol C Tables 4.2.6.8 and 6.1.1.4'
S S 0.1246 0.1234 'International Tables Vol C Tables 4.2.6.8 and 6.1.1.4'

loop_
_geom_angle_atom_site_label_1
_geom_angle_atom_site_label_2
_geom_angle_atom_site_label_3
_geom_angle
O2 S1 O1 115.65(18)
O2 S1 O3 113.8(2)
O1 S1 O3 114.55(17)
O2 S1 C38 102.55(18)
O1 S1 C38 104.28(16)
O3 S1 C38 103.94(18)
C17 P1 C4 111.35(17)
C17 P1 C16 111.05(16)
C4 P1 C16 109.88(15)
C17 P1 C5 108.40(16)
C4 P1 C5 106.92(15)
C16 P1 C5 109.11(14)
C29 P2 C30 111.98(16)
C29 P2 C7 109.70(15)
C30 P2 C7 111.23(14)
C29 P2 C6 110.21(15)
C30 P2 C6 107.15(15)
C7 P2 C6 106.40(14)
C28 P3 C9 109.48(15)
C28 P3 C22 110.94(15)
C9 P3 C22 109.80(14)
C28 P3 C8 109.01(14)
C9 P3 C8 109.18(14)
C22 P3 C8 108.40(14)
C2 C1 C18 120.6(4)
C2 C1 H1 119.7
C18 C1 H1 119.7
C1 C2 C3 121.1(5)
C1 C2 H10 119.5
C3 C2 H10 119.5
C4 C3 C2 119.5(4)
C4 C3 H11 120.3
C2 C3 H11 120.3
C3 C4 C19 118.9(3)
C3 C4 P1 121.9(3)
C19 C4 P1 119.2(3)
C6 C5 P1 111.4(2)
C6 C5 H38 109.4
P1 C5 H38 109.4
C6 C5 H39 109.4
P1 C5 H39 109.4
H38 C5 H39 108.0
C5 C6 P2 112.2(2)
C5 C6 H37 109.2
P2 C6 H37 109.2
C5 C6 H36 109.2
P2 C6 H36 109.2
H37 C6 H36 107.9
C8 C7 P2 113.8(2)
C8 C7 H26 108.8
P2 C7 H26 108.8
C8 C7 H27 108.8
P2 C7 H27 108.8
H26 C7 H27 107.7
C7 C8 P3 112.1(2)
C7 C8 H25 109.2
P3 C8 H25 109.2
C7 C8 H24 109.2
P3 C8 H24 109.2
H25 C8 H24 107.9
C10 C9 C20 119.8(3)
C10 C9 P3 121.2(3)
C20 C9 P3 119.0(2)
C11 C10 C9 119.1(3)
C11 C10 H12 120.4
C9 C10 H12 120.4
C12 C11 C10 120.5(4)
C12 C11 H13 119.8
C10 C11 H13 119.8
C11 C12 C21 120.8(4)
C11 C12 H2 119.6
C21 C12 H2 119.6
C37 C13 C14 120.6(3)
C37 C13 H3 119.7
C14 C13 H3 119.7
C13 C14 C15 120.4(3)
C13 C14 H42 119.8
C15 C14 H42 119.8
C14 C15 C16 119.1(3)
C14 C15 H4 120.5
C16 C15 H4 120.5
C15 C16 C36 120.3(3)
C15 C16 P1 118.7(3)
C36 C16 P1 121.0(2)
P1 C17 H6 109.5
P1 C17 H5 109.5
H6 C17 H5 109.5
P1 C17 H7 109.5
H6 C17 H7 109.5
H5 C17 H7 109.5
C1 C18 C19 120.0(5)
C1 C18 H9 120.0
C19 C18 H9 120.0
C18 C19 C4 120.0(4)
C18 C19 H8 120.0
C4 C19 H8 120.0
C21 C20 C9 120.1(3)
C21 C20 H15 120.0
C9 C20 H15 120.0
C20 C21 C12 119.7(4)
C20 C21 H14 120.1
C12 C21 H14 120.1
C27 C22 C23 119.9(3)
C27 C22 P3 119.8(2)
C23 C22 P3 120.3(2)
C24 C23 C22 119.8(3)
C24 C23 H16 120.1
C22 C23 H16 120.1
C23 C24 C25 120.2(3)
C23 C24 H20 119.9
C25 C24 H20 119.9
C26 C25 C24 120.1(3)
C26 C25 H19 119.9
C24 C25 H19 119.9
C25 C26 C27 120.2(3)
C25 C26 H17 119.9
C27 C26 H17 119.9
C26 C27 C22 119.8(3)
C26 C27 H18 120.1
C22 C27 H18 120.1
P3 C28 H22 109.5
P3 C28 H21 109.5
H22 C28 H21 109.5
P3 C28 H23 109.5
H22 C28 H23 109.5
H21 C28 H23 109.5
P2 C29 H29 109.5
P2 C29 H28 109.5
H29 C29 H28 109.5
P2 C29 H30 109.5
H29 C29 H30 109.5
H28 C29 H30 109.5
C35 C30 C31 120.6(3)
C35 C30 P2 121.3(3)
C31 C30 P2 118.0(2)
C32 C31 C30 119.3(3)
C32 C31 H35 120.4
C30 C31 H35 120.4
C31 C32 C33 120.2(4)
C31 C32 H34 119.9
C33 C32 H34 119.9
C34 C33 C32 120.2(4)
C34 C33 H33 119.9
C32 C33 H33 119.9
C33 C34 C35 120.6(4)
C33 C34 H32 119.7
C35 C34 H32 119.7
C34 C35 C30 119.1(3)
C34 C35 H31 120.4
C30 C35 H31 120.4
C37 C36 C16 119.7(3)
C37 C36 H41 120.1
C16 C36 H41 120.1
C13 C37 C36 119.9(3)
C13 C37 H40 120.1
C36 C37 H40 120.1
F1 C38 F3 108.2(3)
F1 C38 F2 106.9(3)
F3 C38 F2 106.7(3)
F1 C38 S1 111.6(3)
F3 C38 S1 111.6(3)
F2 C38 S1 111.6(2)
H1H O1H H2H 99(3)
O8 S3 O7 113.94(18)
O8 S3 O9 112.44(16)
O7 S3 O9 115.52(19)
O8 S3 C40 106.0(2)
O7 S3 C40 104.7(2)
O9 S3 C40 102.7(2)
F9 C40 F8 108.5(5)
F9 C40 F7 108.1(4)
F8 C40 F7 105.8(4)
F9 C40 S3 111.7(3)
F8 C40 S3 112.8(3)
F7 C40 S3 109.7(4)
O5 S2 O6 116.2(2)
O5 S2 O4 114.73(17)
O6 S2 O4 114.6(2)
O5 S2 C39 102.2(2)
O6 S2 C39 103.5(3)
O4 S2 C39 103.0(2)
F4 C39 F5 107.5(4)
F4 C39 F6 108.0(5)
F5 C39 F6 108.6(5)
F4 C39 S2 112.3(4)
F5 C39 S2 110.6(4)
F6 C39 S2 109.6(3)

loop_
_geom_bond_atom_site_label_1
_geom_bond_atom_site_label_2
_geom_bond_distance
S1 O2 1.429(3)
S1 O1 1.429(2)
S1 O3 1.440(3)
S1 C38 1.819(4)
P1 C17 1.770(3)
P1 C4 1.786(3)
P1 C16 1.798(3)
P1 C5 1.803(3)
P2 C29 1.775(3)
P2 C30 1.789(3)
P2 C7 1.797(3)
P2 C6 1.803(3)
P3 C28 1.781(3)
P3 C9 1.790(3)
P3 C22 1.790(3)
P3 C8 1.802(3)
F1 C38 1.301(4)
F2 C38 1.319(4)
F3 C38 1.318(4)
C1 C2 1.349(7)
C1 C18 1.357(7)
C1 H1 0.9500
C2 C3 1.385(6)
C2 H10 0.9500
C3 C4 1.378(5)
C3 H11 0.9500
C4 C19 1.396(5)
C5 C6 1.540(4)
C5 H38 0.9900
C5 H39 0.9900
C6 H37 0.9900
C6 H36 0.9900
C7 C8 1.550(4)
C7 H26 0.9900
C7 H27 0.9900
C8 H25 0.9900
C8 H24 0.9900
C9 C10 1.396(5)
C9 C20 1.398(5)
C10 C11 1.392(5)
C10 H12 0.9500
C11 C12 1.371(6)
C11 H13 0.9500
C12 C21 1.382(6)
C12 H2 0.9500
C13 C37 1.368(5)
C13 C14 1.382(5)
C13 H3 0.9500
C14 C15 1.387(5)
C14 H42 0.9500
C15 C16 1.388(5)
C15 H4 0.9500
C16 C36 1.393(5)
C17 H6 0.9800
C17 H5 0.9800
C17 H7 0.9800
C18 C19 1.385(6)
C18 H9 0.9500
C19 H8 0.9500
C20 C21 1.381(5)
C20 H15 0.9500
C21 H14 0.9500
C22 C27 1.392(4)
C22 C23 1.395(4)
C23 C24 1.382(4)
C23 H16 0.9500
C24 C25 1.388(5)
C24 H20 0.9500
C25 C26 1.382(5)
C25 H19 0.9500
C26 C27 1.385(5)
C26 H17 0.9500
C27 H18 0.9500
C28 H22 0.9800
C28 H21 0.9800
C28 H23 0.9800
C29 H29 0.9800
C29 H28 0.9800
C29 H30 0.9800
C30 C35 1.385(4)
C30 C31 1.398(4)
C31 C32 1.380(5)
C31 H35 0.9500
C32 C33 1.383(6)
C32 H34 0.9500
C33 C34 1.380(6)
C33 H33 0.9500
C34 C35 1.382(5)
C34 H32 0.9500
C35 H31 0.9500
C36 C37 1.389(4)
C36 H41 0.9500
C37 H40 0.9500
O1H H1H 1.029(19)
O1H H2H 1.032(19)
S3 O8 1.422(3)
S3 O7 1.423(3)
S3 O9 1.442(3)
S3 C40 1.788(5)
F7 C40 1.344(6)
F8 C40 1.307(6)
F9 C40 1.299(5)
S2 O5 1.422(3)
S2 O6 1.424(3)
S2 O4 1.427(3)
S2 C39 1.819(5)
F4 C39 1.309(5)
F5 C39 1.334(6)
F6 C39 1.335(7)

loop_
_geom_hbond_atom_site_label_D
_geom_hbond_atom_site_label_H
_geom_hbond_atom_site_label_A
_geom_hbond_distance_DH
_geom_hbond_distance_HA
_geom_hbond_distance_DA
_geom_hbond_angle_DHA
O1H H1H O6 1.029(19) 1.895(19) 2.829(7) 149(4)
O1H H2H O9 1.032(19) 2.034(19) 2.973(6) 150(4)

loop_
_geom_torsion_atom_site_label_1
_geom_torsion_atom_site_label_2
_geom_torsion_atom_site_label_3
_geom_torsion_atom_site_label_4
_geom_torsion
C18 C1 C2 C3 0.4(8)
C1 C2 C3 C4 -0.4(7)
C2 C3 C4 C19 0.1(6)
C2 C3 C4 P1 179.1(3)
C17 P1 C4 C3 7.9(4)
C16 P1 C4 C3 -115.5(3)
C5 P1 C4 C3 126.2(3)
C17 P1 C4 C19 -173.1(3)
C16 P1 C4 C19 63.5(3)
C5 P1 C4 C19 -54.8(3)
C17 P1 C5 C6 51.5(3)
C4 P1 C5 C6 -68.6(3)
C16 P1 C5 C6 172.6(2)
P1 C5 C6 P2 153.07(17)
C29 P2 C6 C5 46.9(3)
C30 P2 C6 C5 -75.2(2)
C7 P2 C6 C5 165.8(2)
C29 P2 C7 C8 -56.2(3)
C30 P2 C7 C8 68.2(3)
C6 P2 C7 C8 -175.4(2)
P2 C7 C8 P3 -130.89(19)
C28 P3 C8 C7 -47.7(3)
C9 P3 C8 C7 71.8(2)
C22 P3 C8 C7 -168.6(2)
C28 P3 C9 C10 -0.4(3)
C22 P3 C9 C10 121.6(3)
C8 P3 C9 C10 -119.7(3)
C28 P3 C9 C20 -179.0(2)
C22 P3 C9 C20 -56.9(3)
C8 P3 C9 C20 61.8(3)
C20 C9 C10 C11 0.4(5)
P3 C9 C10 C11 -178.1(3)
C9 C10 C11 C12 0.2(5)
C10 C11 C12 C21 -0.8(6)
C37 C13 C14 C15 1.0(7)
C13 C14 C15 C16 -1.2(7)
C14 C15 C16 C36 0.4(6)
C14 C15 C16 P1 -178.3(3)
C17 P1 C16 C15 -34.1(3)
C4 P1 C16 C15 89.6(3)
C5 P1 C16 C15 -153.5(3)
C17 P1 C16 C36 147.2(3)
C4 P1 C16 C36 -89.1(3)
C5 P1 C16 C36 27.8(3)
C2 C1 C18 C19 -0.2(7)
C1 C18 C19 C4 0.0(6)
C3 C4 C19 C18 0.0(5)
P1 C4 C19 C18 -179.0(3)
C10 C9 C20 C21 -0.4(5)
P3 C9 C20 C21 178.2(2)
C9 C20 C21 C12 -0.2(5)
C11 C12 C21 C20 0.8(5)
C28 P3 C22 C27 30.2(3)
C9 P3 C22 C27 -90.9(3)
C8 P3 C22 C27 149.9(3)
C28 P3 C22 C23 -152.3(3)
C9 P3 C22 C23 86.6(3)
C8 P3 C22 C23 -32.6(3)
C27 C22 C23 C24 0.3(5)
P3 C22 C23 C24 -177.3(3)
C22 C23 C24 C25 -0.6(5)
C23 C24 C25 C26 0.2(6)
C24 C25 C26 C27 0.6(6)
C25 C26 C27 C22 -1.0(5)
C23 C22 C27 C26 0.6(5)
P3 C22 C27 C26 178.1(3)
C29 P2 C30 C35 3.4(3)
C7 P2 C30 C35 -119.8(3)
C6 P2 C30 C35 124.3(3)
C29 P2 C30 C31 -174.0(2)
C7 P2 C30 C31 62.9(3)
C6 P2 C30 C31 -53.0(3)
C35 C30 C31 C32 -1.4(5)
P2 C30 C31 C32 175.9(2)
C30 C31 C32 C33 1.1(5)
C31 C32 C33 C34 -0.1(6)
C32 C33 C34 C35 -0.6(6)
C33 C34 C35 C30 0.2(6)
C31 C30 C35 C34 0.8(5)
P2 C30 C35 C34 -176.5(3)
C15 C16 C36 C37 0.5(5)
P1 C16 C36 C37 179.2(3)
C14 C13 C37 C36 0.0(6)
C16 C36 C37 C13 -0.7(5)
O2 S1 C38 F1 -61.2(3)
O1 S1 C38 F1 59.8(3)
O3 S1 C38 F1 -179.9(3)
O2 S1 C38 F3 177.6(3)
O1 S1 C38 F3 -61.4(3)
O3 S1 C38 F3 58.9(3)
O2 S1 C38 F2 58.4(3)
O1 S1 C38 F2 179.4(3)
O3 S1 C38 F2 -60.3(3)
O8 S3 C40 F9 53.1(5)
O7 S3 C40 F9 173.9(4)
O9 S3 C40 F9 -65.0(5)
O8 S3 C40 F8 175.6(3)
O7 S3 C40 F8 -63.5(4)
O9 S3 C40 F8 57.5(4)
O8 S3 C40 F7 -66.7(4)
O7 S3 C40 F7 54.1(4)
O9 S3 C40 F7 175.1(3)
O5 S2 C39 F4 -179.2(4)
O6 S2 C39 F4 59.8(4)
O4 S2 C39 F4 -59.9(4)
O5 S2 C39 F5 60.7(4)
O6 S2 C39 F5 -60.4(4)
O4 S2 C39 F5 179.9(4)
O5 S2 C39 F6 -59.1(4)
O6 S2 C39 F6 179.9(4)
O4 S2 C39 F6 60.2(4)
